data_7001171
loop_
_publ_author_name
'Berthet, Jean-Claude'
'Siffredi, G\'erald'
'Thu\'ery, Pierre'
'Ephritikhine, Michel'

_publ_section_title
;
 Synthesis and crystal structure of pentavalent uranyl complexes. The
 remarkable stability of UO2X (X = I, SO3CF3) in non-aqueous solutions
;
_journal_issue 18
_journal_name_full 'Dalton Transactions'
_journal_page_first 3478
_journal_page_last 3494
_journal_paper_doi 10.1039/b820659g
_journal_year 2009
_chemical_formula_moiety 'C28 H25 F9 Li2 N5 O11 S3 U'
_chemical_formula_sum 'C28 H25 F9 Li2 N5 O11 S3 U'
_chemical_formula_weight 1126.62
_space_group_IT_number 14
_symmetry_cell_setting monoclinic
_symmetry_space_group_name_Hall '-P 2ybc'
_symmetry_space_group_name_H-M 'P 1 21/c 1'
_atom_sites_solution_hydrogens geom
_atom_sites_solution_primary heavy
_atom_sites_solution_secondary difmap
_audit_creation_method SHELXL-97
_cell_angle_alpha 90.00
_cell_angle_beta 111.162(2)
_cell_angle_gamma 90.00
_cell_formula_units_Z 8
_cell_length_a 21.6519(4)
_cell_length_b 21.3781(6)
_cell_length_c 19.0730(5)
_cell_measurement_reflns_used 264858
_cell_measurement_temperature 100(2)
_cell_measurement_theta_max 25.68
_cell_measurement_theta_min 2.97
_cell_volume 8233.1(4)
_computing_cell_refinement 'HKL2000 (Otwinowski & Minor, 1997)'
_computing_data_collection 'COLLECT (Hooft, 1998)'
_computing_data_reduction 'HKL2000 (Otwinowski & Minor, 1997)'
_computing_molecular_graphics 'SHELXTL (Sheldrick, 1999)'
_computing_publication_material 'SHELXTL (Sheldrick, 1999); PLATON (Spek, 2003)'
_computing_structure_refinement 'SHELXL-97 (Sheldrick, 1997)'
_computing_structure_solution 'SHELXS-97 (Sheldrick, 1997)'
_diffrn_ambient_temperature 100(2)
_diffrn_measured_fraction_theta_full 0.998
_diffrn_measured_fraction_theta_max 0.998
_diffrn_measurement_device_type 'Nonius Kappa-CCD area-detector diffractometer'
_diffrn_measurement_method 'two \f and four \w scans with 2\% steps'
_diffrn_radiation_monochromator graphite
_diffrn_radiation_source 'fine-focus sealed tube'
_diffrn_radiation_type MoK\a
_diffrn_radiation_wavelength 0.71073
_diffrn_reflns_av_R_equivalents 0.0272
_diffrn_reflns_av_sigmaI/netI 0.0357
_diffrn_reflns_limit_h_max 26
_diffrn_reflns_limit_h_min -26
_diffrn_reflns_limit_k_max 26
_diffrn_reflns_limit_k_min -26
_diffrn_reflns_limit_l_max 23
_diffrn_reflns_limit_l_min -23
_diffrn_reflns_number 264858
_diffrn_reflns_theta_full 25.68
_diffrn_reflns_theta_max 25.68
_diffrn_reflns_theta_min 2.97
_diffrn_standards_decay_% 0
_diffrn_standards_interval_time 0
_diffrn_standards_number 0
_exptl_absorpt_coefficient_mu 4.194
_exptl_absorpt_correction_T_max 0.605
_exptl_absorpt_correction_T_min 0.454
_exptl_absorpt_correction_type multi-scan
_exptl_absorpt_process_details 'SCALEPACK (Otwinowski & Minor, 1997)'
_exptl_crystal_colour 'translucent light brown'
_exptl_crystal_density_diffrn 1.818
_exptl_crystal_density_method 'not measured'
_exptl_crystal_description parallelepiped
_exptl_crystal_F_000 4344
_exptl_crystal_size_max 0.17
_exptl_crystal_size_mid 0.15
_exptl_crystal_size_min 0.12
_refine_diff_density_max 1.131
_refine_diff_density_min -1.281
_refine_diff_density_rms 0.093
_refine_ls_extinction_method none
_refine_ls_goodness_of_fit_ref 1.019
_refine_ls_hydrogen_treatment constr
_refine_ls_matrix_type full
_refine_ls_number_parameters 1063
_refine_ls_number_reflns 15603
_refine_ls_number_restraints 0
_refine_ls_restrained_S_all 1.019
_refine_ls_R_factor_all 0.0446
_refine_ls_R_factor_gt 0.0293
_refine_ls_shift/su_max 0.002
_refine_ls_shift/su_mean 0.000
_refine_ls_structure_factor_coef Fsqd
_refine_ls_weighting_details 'calc w=1/[\s^2^(Fo^2^)+(0.0386P)^2^+0.6886P] where P=(Fo^2^+2Fc^2^)/3'
_refine_ls_weighting_scheme calc
_refine_ls_wR_factor_gt 0.0670
_refine_ls_wR_factor_ref 0.0719
_reflns_number_gt 12270
_reflns_number_total 15603
_reflns_threshold_expression >2sigma(I)
_cod_data_source_file b820659g.txt
_cod_data_source_block 8
_cod_original_sg_symbol_H-M 'P 21/c'
_cod_database_code 7001171

loop_
_symmetry_equiv_pos_as_xyz
'x, y, z'
'-x, y+1/2, -z+1/2'
'-x, -y, -z'
'x, -y-1/2, z-1/2'

loop_
_atom_site_label
_atom_site_type_symbol
_atom_site_fract_x
_atom_site_fract_y
_atom_site_fract_z
_atom_site_U_iso_or_equiv
_atom_site_adp_type
_atom_site_occupancy
_atom_site_symmetry_multiplicity
_atom_site_calc_flag
_atom_site_refinement_flags
_atom_site_disorder_assembly
_atom_site_disorder_group
U1 U 0.420358(6) 0.617743(6) 0.749929(7) 0.02653(5) Uani 1 1 d . . .
U2 U -0.079363(6) 0.610754(6) 0.743479(7) 0.02594(5) Uani 1 1 d . . .
Li1 Li 0.5936(3) 0.6133(3) 0.7512(4) 0.0360(15) Uani 1 1 d . . .
Li2 Li 0.2497(3) 0.6190(3) 0.7532(4) 0.0299(14) Uani 1 1 d . . .
Li3 Li 0.0922(3) 0.6065(3) 0.7447(4) 0.0344(15) Uani 1 1 d . . .
Li4 Li -0.2475(3) 0.6217(3) 0.7513(4) 0.0348(15) Uani 1 1 d . . .
S1 S 0.62251(5) 0.59857(5) 0.60521(5) 0.0360(2) Uani 1 1 d . . .
S2 S 0.70710(4) 0.52414(5) 0.84842(6) 0.0343(2) Uani 1 1 d . . .
S3 S 0.68679(4) 0.73311(4) 0.80085(5) 0.0334(2) Uani 1 1 d . . .
S4 S 0.12572(4) 0.66463(4) 0.62002(5) 0.0307(2) Uani 1 1 d . . .
S5 S 0.17470(4) 0.49170(4) 0.73738(5) 0.0295(2) Uani 1 1 d . . .
S6 S 0.20134(4) 0.67948(4) 0.86932(5) 0.0289(2) Uani 1 1 d . . .
O1 O 0.50586(13) 0.61477(12) 0.75188(16) 0.0368(6) Uani 1 1 d . . .
O2 O 0.33589(12) 0.62119(12) 0.75125(14) 0.0328(6) Uani 1 1 d . . .
O3 O 0.00553(12) 0.60336(12) 0.74451(14) 0.0331(6) Uani 1 1 d . . .
O4 O -0.16413(12) 0.61649(12) 0.74314(15) 0.0359(7) Uani 1 1 d . . .
O5 O 0.57952(14) 0.59853(16) 0.64866(17) 0.0566(8) Uani 1 1 d . . .
O6 O 0.69081(14) 0.61134(13) 0.64942(17) 0.0467(7) Uani 1 1 d . . .
O7 O 0.59614(17) 0.62923(15) 0.53491(17) 0.0589(9) Uani 1 1 d . . .
O8 O 0.63858(12) 0.54328(14) 0.81421(16) 0.0493(8) Uani 1 1 d . . .
O9 O 0.75126(13) 0.55620(13) 0.81860(16) 0.0429(7) Uani 1 1 d . . .
O10 O 0.71753(15) 0.45913(14) 0.85937(19) 0.0566(8) Uani 1 1 d . . .
O11 O 0.62680(12) 0.69592(13) 0.77724(17) 0.0458(7) Uani 1 1 d . . .
O12 O 0.74427(12) 0.69893(13) 0.79939(16) 0.0419(7) Uani 1 1 d . . .
O13 O 0.69747(14) 0.77056(13) 0.86581(16) 0.0462(7) Uani 1 1 d . . .
O14 O 0.19163(11) 0.63814(12) 0.65032(14) 0.0323(6) Uani 1 1 d . . .
O15 O 0.09546(12) 0.67204(13) 0.67596(16) 0.0419(7) Uani 1 1 d . . .
O16 O 0.08388(14) 0.63982(14) 0.55017(16) 0.0471(7) Uani 1 1 d . . .
O17 O 0.23100(11) 0.53279(12) 0.77155(15) 0.0361(6) Uani 1 1 d . . .
O18 O 0.11152(11) 0.52427(12) 0.71224(14) 0.0338(6) Uani 1 1 d . . .
O19 O 0.18275(13) 0.44623(12) 0.68626(15) 0.0404(7) Uani 1 1 d . . .
O20 O 0.24699(11) 0.67820(12) 0.82959(14) 0.0342(6) Uani 1 1 d . . .
O21 O 0.14880(12) 0.63358(12) 0.84237(15) 0.0355(6) Uani 1 1 d . . .
O22 O 0.18080(12) 0.74027(12) 0.88337(14) 0.0369(6) Uani 1 1 d . . .
N1 N 0.44662(14) 0.53132(14) 0.85143(16) 0.0295(7) Uani 1 1 d . . .
N2 N 0.46535(14) 0.67503(14) 0.87848(17) 0.0331(7) Uani 1 1 d . . .
N3 N 0.41407(14) 0.73680(14) 0.72487(18) 0.0333(7) Uani 1 1 d . . .
N4 N 0.37291(14) 0.63396(14) 0.60506(17) 0.0317(7) Uani 1 1 d . . .
N5 N 0.39940(14) 0.50956(14) 0.68614(17) 0.0312(7) Uani 1 1 d . . .
N6 N -0.08435(14) 0.49025(14) 0.76012(16) 0.0314(7) Uani 1 1 d . . .
N7 N -0.03193(14) 0.58968(14) 0.88730(16) 0.0299(7) Uani 1 1 d . . .
N8 N -0.05349(14) 0.71726(14) 0.81126(16) 0.0304(7) Uani 1 1 d . . .
N9 N -0.11270(14) 0.69437(15) 0.63802(17) 0.0333(7) Uani 1 1 d . . .
N10 N -0.11760(14) 0.55559(15) 0.61404(17) 0.0328(7) Uani 1 1 d . . .
F1 F 0.64975(16) 0.48286(14) 0.64467(17) 0.0775(9) Uani 1 1 d . . .
F2 F 0.56354(12) 0.49577(14) 0.54371(18) 0.0750(9) Uani 1 1 d . . .
F3 F 0.65955(12) 0.50713(12) 0.53932(14) 0.0529(6) Uani 1 1 d . . .
F4 F 0.79333(14) 0.5436(2) 0.98133(16) 0.0997(13) Uani 1 1 d . . .
F5 F 0.69482(14) 0.53072(15) 0.97891(15) 0.0709(8) Uani 1 1 d . . .
F6 F 0.72118(19) 0.61762(14) 0.94003(19) 0.0844(10) Uani 1 1 d . . .
F7 F 0.72208(13) 0.82807(12) 0.73924(15) 0.0607(7) Uani 1 1 d . . .
F8 F 0.66362(14) 0.75862(13) 0.65979(14) 0.0645(8) Uani 1 1 d . . .
F9 F 0.61746(12) 0.82234(12) 0.71391(15) 0.0571(7) Uani 1 1 d . . .
F10 F 0.08526(12) 0.77789(12) 0.57416(15) 0.0598(7) Uani 1 1 d . . .
F11 F 0.16821(13) 0.74619(12) 0.54693(15) 0.0644(8) Uani 1 1 d . . .
F12 F 0.18297(12) 0.77364(11) 0.66003(15) 0.0567(7) Uani 1 1 d . . .
F13 F 0.12600(12) 0.40161(12) 0.79484(14) 0.0560(7) Uani 1 1 d . . .
F14 F 0.22970(12) 0.41935(12) 0.85432(14) 0.0545(7) Uani 1 1 d . . .
F15 F 0.15657(13) 0.48278(12) 0.86513(13) 0.0562(7) Uani 1 1 d . . .
F16 F 0.28018(12) 0.59523(12) 0.95613(14) 0.0575(7) Uani 1 1 d . . .
F17 F 0.21419(12) 0.63818(12) 1.00314(13) 0.0501(6) Uani 1 1 d . . .
F18 F 0.29853(11) 0.68881(12) 0.99931(13) 0.0547(7) Uani 1 1 d . . .
C1 C 0.62381(19) 0.5172(2) 0.5822(2) 0.0421(10) Uani 1 1 d . . .
C2 C 0.7304(2) 0.5559(3) 0.9421(3) 0.0559(13) Uani 1 1 d . . .
C3 C 0.67159(19) 0.7885(2) 0.7246(2) 0.0431(10) Uani 1 1 d . . .
C4 C 0.1413(2) 0.7450(2) 0.5994(2) 0.0430(10) Uani 1 1 d . . .
C5 C 0.17162(19) 0.44659(19) 0.8170(2) 0.0385(9) Uani 1 1 d . . .
C6 C 0.25095(19) 0.6486(2) 0.9616(2) 0.0382(9) Uani 1 1 d . . .
C7 C 0.39720(18) 0.50584(18) 0.8691(2) 0.0330(8) Uani 1 1 d . . .
H7 H 0.3554 0.5240 0.8501 0.040 Uiso 1 1 calc R . .
C8 C 0.40663(19) 0.45349(18) 0.9147(2) 0.0384(9) Uani 1 1 d . . .
H8 H 0.3714 0.4369 0.9257 0.046 Uiso 1 1 calc R . .
C9 C 0.4684(2) 0.42614(19) 0.9438(2) 0.0426(10) Uani 1 1 d . . .
H9 H 0.4757 0.3911 0.9746 0.051 Uiso 1 1 calc R . .
C10 C 0.51927(19) 0.45269(18) 0.9256(2) 0.0375(9) Uani 1 1 d . . .
H10 H 0.5616 0.4356 0.9444 0.045 Uiso 1 1 calc R . .
C11 C 0.50663(17) 0.50436(18) 0.8796(2) 0.0330(8) Uani 1 1 d . . .
H11 H 0.5411 0.5214 0.8675 0.040 Uiso 1 1 calc R . .
C12 C 0.42652(18) 0.68514(17) 0.9189(2) 0.0337(9) Uani 1 1 d . . .
H12 H 0.3835 0.6696 0.9008 0.040 Uiso 1 1 calc R . .
C13 C 0.44790(18) 0.71745(18) 0.9856(2) 0.0391(9) Uani 1 1 d . . .
H13 H 0.4200 0.7228 1.0126 0.047 Uiso 1 1 calc R . .
C14 C 0.51142(19) 0.74206(19) 1.0124(2) 0.0416(10) Uani 1 1 d . . .
H14 H 0.5268 0.7648 1.0569 0.050 Uiso 1 1 calc R . .
C15 C 0.55118(19) 0.73184(19) 0.9711(2) 0.0418(10) Uani 1 1 d . . .
H15 H 0.5941 0.7476 0.9876 0.050 Uiso 1 1 calc R . .
C16 C 0.52713(18) 0.69832(19) 0.9055(2) 0.0381(9) Uani 1 1 d . . .
H16 H 0.5547 0.6914 0.8786 0.046 Uiso 1 1 calc R . .
C17 C 0.46538(18) 0.76938(18) 0.7202(2) 0.0370(9) Uani 1 1 d . . .
H17 H 0.5042 0.7481 0.7252 0.044 Uiso 1 1 calc R . .
C18 C 0.4631(2) 0.83305(19) 0.7085(3) 0.0454(10) Uani 1 1 d . . .
H18 H 0.4999 0.8542 0.7064 0.055 Uiso 1 1 calc R . .
C19 C 0.4055(2) 0.8650(2) 0.6999(3) 0.0485(11) Uani 1 1 d . . .
H19 H 0.4026 0.9079 0.6915 0.058 Uiso 1 1 calc R . .
C20 C 0.3526(2) 0.8323(2) 0.7039(3) 0.0529(12) Uani 1 1 d . . .
H20 H 0.3131 0.8526 0.6979 0.063 Uiso 1 1 calc R . .
C21 C 0.35871(19) 0.76859(19) 0.7169(3) 0.0439(10) Uani 1 1 d . . .
H21 H 0.3227 0.7468 0.7202 0.053 Uiso 1 1 calc R . .
C22 C 0.41092(19) 0.63088(17) 0.5632(2) 0.0355(9) Uani 1 1 d . . .
H22 H 0.4557 0.6218 0.5867 0.043 Uiso 1 1 calc R . .
C23 C 0.3864(2) 0.64052(18) 0.4872(2) 0.0416(10) Uani 1 1 d . . .
H23 H 0.4143 0.6379 0.4599 0.050 Uiso 1 1 calc R . .
C24 C 0.3206(2) 0.65397(19) 0.4514(2) 0.0459(10) Uani 1 1 d . . .
H24 H 0.3032 0.6612 0.3999 0.055 Uiso 1 1 calc R . .
C25 C 0.2806(2) 0.65659(19) 0.4941(2) 0.0424(10) Uani 1 1 d . . .
H25 H 0.2356 0.6652 0.4716 0.051 Uiso 1 1 calc R . .
C26 C 0.30828(18) 0.64629(18) 0.5694(2) 0.0369(9) Uani 1 1 d . . .
H26 H 0.2811 0.6479 0.5976 0.044 Uiso 1 1 calc R . .
C27 C 0.44425(18) 0.48274(18) 0.6629(2) 0.0357(9) Uani 1 1 d . . .
H27 H 0.4837 0.5039 0.6706 0.043 Uiso 1 1 calc R . .
C28 C 0.4348(2) 0.42526(19) 0.6280(2) 0.0416(10) Uani 1 1 d . . .
H28 H 0.4674 0.4079 0.6129 0.050 Uiso 1 1 calc R . .
C29 C 0.3760(2) 0.39379(19) 0.6160(2) 0.0434(10) Uani 1 1 d . . .
H29 H 0.3680 0.3551 0.5921 0.052 Uiso 1 1 calc R . .
C30 C 0.3295(2) 0.42102(18) 0.6401(2) 0.0394(9) Uani 1 1 d . . .
H30 H 0.2898 0.4006 0.6332 0.047 Uiso 1 1 calc R . .
C31 C 0.34225(18) 0.47874(18) 0.6746(2) 0.0344(9) Uani 1 1 d . . .
H31 H 0.3105 0.4970 0.6903 0.041 Uiso 1 1 calc R . .
C32 C -0.13944(19) 0.4630(2) 0.7621(2) 0.0409(10) Uani 1 1 d . . .
H32 H -0.1729 0.4883 0.7663 0.049 Uiso 1 1 calc R . .
C33 C -0.1488(2) 0.3991(2) 0.7582(2) 0.0484(11) Uani 1 1 d . . .
H33 H -0.1881 0.3820 0.7591 0.058 Uiso 1 1 calc R . .
C34 C -0.0991(2) 0.3605(2) 0.7528(2) 0.0501(11) Uani 1 1 d . . .
H34 H -0.1044 0.3173 0.7497 0.060 Uiso 1 1 calc R . .
C35 C -0.0417(2) 0.38810(19) 0.7524(3) 0.0473(11) Uani 1 1 d . . .
H35 H -0.0071 0.3636 0.7497 0.057 Uiso 1 1 calc R . .
C36 C -0.03603(19) 0.45266(18) 0.7559(2) 0.0383(9) Uani 1 1 d . . .
H36 H 0.0028 0.4708 0.7552 0.046 Uiso 1 1 calc R . .
C37 C -0.07182(19) 0.58859(18) 0.9276(2) 0.0359(9) Uani 1 1 d . . .
H37 H -0.1174 0.5914 0.9024 0.043 Uiso 1 1 calc R . .
C38 C -0.0473(2) 0.58346(19) 1.0049(2) 0.0409(10) Uani 1 1 d . . .
H38 H -0.0761 0.5830 1.0311 0.049 Uiso 1 1 calc R . .
C39 C 0.0196(2) 0.57908(19) 1.0430(2) 0.0416(10) Uani 1 1 d . . .
H39 H 0.0367 0.5758 1.0951 0.050 Uiso 1 1 calc R . .
C40 C 0.06134(19) 0.57966(18) 1.0024(2) 0.0381(9) Uani 1 1 d . . .
H40 H 0.1070 0.5764 1.0267 0.046 Uiso 1 1 calc R . .
C41 C 0.03376(17) 0.58513(18) 0.9250(2) 0.0348(9) Uani 1 1 d . . .
H41 H 0.0618 0.5857 0.8979 0.042 Uiso 1 1 calc R . .
C42 C -0.10216(19) 0.75423(18) 0.8159(2) 0.0374(9) Uani 1 1 d . . .
H42 H -0.1458 0.7415 0.7915 0.045 Uiso 1 1 calc R . .
C43 C -0.09104(19) 0.81005(19) 0.8550(2) 0.0401(9) Uani 1 1 d . . .
H43 H -0.1261 0.8346 0.8562 0.048 Uiso 1 1 calc R . .
C44 C -0.0262(2) 0.82815(19) 0.8922(2) 0.0408(10) Uani 1 1 d . . .
H44 H -0.0169 0.8651 0.9199 0.049 Uiso 1 1 calc R . .
C45 C 0.02447(19) 0.79147(19) 0.8883(2) 0.0378(9) Uani 1 1 d . . .
H45 H 0.0683 0.8033 0.9131 0.045 Uiso 1 1 calc R . .
C46 C 0.00961(17) 0.73723(18) 0.8475(2) 0.0331(8) Uani 1 1 d . . .
H46 H 0.0442 0.7130 0.8445 0.040 Uiso 1 1 calc R . .
C47 C -0.06846(18) 0.71570(19) 0.6089(2) 0.0397(9) Uani 1 1 d . . .
H47 H -0.0239 0.7062 0.6337 0.048 Uiso 1 1 calc R . .
C48 C -0.0863(2) 0.7509(2) 0.5441(2) 0.0472(11) Uani 1 1 d . . .
H48 H -0.0545 0.7649 0.5254 0.057 Uiso 1 1 calc R . .
C49 C -0.1523(2) 0.7650(2) 0.5077(3) 0.0556(12) Uani 1 1 d . . .
H49 H -0.1657 0.7883 0.4635 0.067 Uiso 1 1 calc R . .
C50 C -0.1978(2) 0.7445(2) 0.5366(3) 0.0534(12) Uani 1 1 d . . .
H50 H -0.2425 0.7537 0.5127 0.064 Uiso 1 1 calc R . .
C51 C -0.17655(18) 0.7100(2) 0.6018(2) 0.0415(10) Uani 1 1 d . . .
H51 H -0.2077 0.6969 0.6218 0.050 Uiso 1 1 calc R . .
C52 C -0.0750(2) 0.5391(2) 0.5806(2) 0.0518(12) Uani 1 1 d . . .
H52 H -0.0309 0.5508 0.6034 0.062 Uiso 1 1 calc R . .
C53 C -0.0933(2) 0.5059(3) 0.5148(3) 0.0631(15) Uani 1 1 d . . .
H53 H -0.0623 0.4960 0.4931 0.076 Uiso 1 1 calc R . .
C54 C -0.1583(2) 0.4875(2) 0.4812(2) 0.0492(11) Uani 1 1 d . . .
H54 H -0.1720 0.4645 0.4368 0.059 Uiso 1 1 calc R . .
C55 C -0.20241(19) 0.5038(2) 0.5147(2) 0.0416(10) Uani 1 1 d . . .
H55 H -0.2467 0.4921 0.4933 0.050 Uiso 1 1 calc R . .
C56 C -0.18047(18) 0.53754(19) 0.5800(2) 0.0369(9) Uani 1 1 d . . .
H56 H -0.2110 0.5485 0.6018 0.044 Uiso 1 1 calc R . .

loop_
_atom_site_aniso_label
_atom_site_aniso_U_11
_atom_site_aniso_U_22
_atom_site_aniso_U_33
_atom_site_aniso_U_23
_atom_site_aniso_U_13
_atom_site_aniso_U_12
U1 0.01967(7) 0.02687(8) 0.03315(9) 0.00126(6) 0.00966(6) -0.00010(5)
U2 0.02069(8) 0.03161(8) 0.02694(8) -0.00116(6) 0.01030(6) -0.00098(5)
Li1 0.030(3) 0.035(4) 0.040(4) 0.002(3) 0.009(3) 0.006(3)
Li2 0.030(3) 0.026(3) 0.032(3) -0.003(3) 0.009(3) -0.002(2)
Li3 0.028(3) 0.036(4) 0.037(4) 0.003(3) 0.009(3) 0.000(3)
Li4 0.032(4) 0.038(4) 0.036(4) -0.003(3) 0.014(3) 0.002(3)
S1 0.0328(5) 0.0407(6) 0.0327(5) -0.0033(4) 0.0096(4) 0.0056(4)
S2 0.0308(5) 0.0332(5) 0.0391(6) 0.0037(4) 0.0128(4) -0.0011(4)
S3 0.0300(5) 0.0315(5) 0.0390(6) -0.0023(4) 0.0128(4) -0.0007(4)
S4 0.0249(4) 0.0336(5) 0.0329(5) 0.0057(4) 0.0096(4) 0.0018(4)
S5 0.0284(5) 0.0278(5) 0.0340(5) -0.0013(4) 0.0132(4) -0.0008(4)
S6 0.0254(4) 0.0315(5) 0.0288(5) -0.0042(4) 0.0085(4) -0.0005(4)
O1 0.0280(14) 0.0376(16) 0.0455(17) 0.0025(12) 0.0140(12) 0.0010(11)
O2 0.0260(14) 0.0350(16) 0.0370(15) -0.0004(11) 0.0108(12) -0.0006(11)
O3 0.0265(13) 0.0415(16) 0.0323(14) -0.0004(12) 0.0119(11) 0.0005(11)
O4 0.0271(14) 0.0457(18) 0.0352(16) 0.0000(12) 0.0115(12) -0.0003(11)
O5 0.0420(17) 0.082(2) 0.053(2) -0.0171(17) 0.0254(15) 0.0018(16)
O6 0.0364(16) 0.0511(19) 0.0480(18) -0.0114(14) 0.0095(13) -0.0021(13)
O7 0.085(2) 0.0508(19) 0.0336(17) 0.0004(14) 0.0124(16) 0.0206(17)
O8 0.0299(14) 0.061(2) 0.0547(19) 0.0114(15) 0.0127(13) 0.0039(14)
O9 0.0406(15) 0.0454(17) 0.0498(18) 0.0038(14) 0.0250(14) -0.0046(13)
O10 0.0581(19) 0.0331(17) 0.075(2) 0.0081(16) 0.0198(17) -0.0026(14)
O11 0.0295(14) 0.0417(17) 0.067(2) 0.0013(15) 0.0186(14) -0.0041(12)
O12 0.0284(14) 0.0422(17) 0.0554(18) -0.0064(14) 0.0153(13) 0.0016(12)
O13 0.0583(18) 0.0373(16) 0.0434(17) -0.0044(13) 0.0188(14) 0.0088(14)
O14 0.0248(13) 0.0390(15) 0.0337(15) 0.0030(12) 0.0113(11) 0.0063(11)
O15 0.0377(15) 0.0452(17) 0.0524(18) 0.0124(14) 0.0277(14) 0.0099(13)
O16 0.0432(16) 0.0443(18) 0.0411(17) -0.0015(14) 0.0001(13) -0.0015(14)
O17 0.0270(13) 0.0331(15) 0.0441(16) 0.0024(12) 0.0078(12) -0.0033(11)
O18 0.0254(13) 0.0345(15) 0.0389(15) -0.0024(12) 0.0085(11) 0.0030(11)
O19 0.0483(16) 0.0342(15) 0.0461(17) -0.0059(13) 0.0259(14) 0.0012(13)
O20 0.0297(13) 0.0412(16) 0.0361(15) -0.0044(12) 0.0173(12) -0.0049(11)
O21 0.0289(14) 0.0375(15) 0.0389(16) -0.0078(12) 0.0108(12) -0.0059(12)
O22 0.0349(14) 0.0325(15) 0.0394(16) -0.0034(12) 0.0089(12) 0.0051(12)
N1 0.0270(15) 0.0307(17) 0.0284(17) 0.0026(13) 0.0070(13) 0.0031(13)
N2 0.0301(17) 0.0306(17) 0.0352(18) -0.0014(14) 0.0077(14) -0.0021(13)
N3 0.0280(16) 0.0292(17) 0.0409(19) 0.0018(14) 0.0102(14) -0.0004(13)
N4 0.0296(16) 0.0292(17) 0.0370(19) 0.0028(14) 0.0130(14) -0.0003(13)
N5 0.0322(16) 0.0292(17) 0.0328(18) 0.0019(14) 0.0124(14) 0.0005(13)
N6 0.0312(16) 0.0340(18) 0.0306(17) -0.0028(13) 0.0131(14) -0.0029(14)
N7 0.0329(17) 0.0298(17) 0.0277(17) -0.0006(13) 0.0116(13) -0.0033(13)
N8 0.0275(16) 0.0308(17) 0.0325(17) -0.0001(13) 0.0104(13) 0.0006(13)
N9 0.0271(16) 0.0385(19) 0.0327(18) 0.0009(14) 0.0088(13) 0.0033(14)
N10 0.0320(17) 0.0370(19) 0.0313(18) -0.0027(14) 0.0135(14) 0.0004(14)
F1 0.100(2) 0.0586(19) 0.064(2) 0.0212(15) 0.0171(17) 0.0043(17)
F2 0.0417(15) 0.074(2) 0.103(2) -0.0419(18) 0.0181(15) -0.0184(14)
F3 0.0595(16) 0.0459(15) 0.0616(17) -0.0108(13) 0.0319(14) 0.0045(12)
F4 0.0603(19) 0.183(4) 0.0397(17) 0.012(2) -0.0008(14) -0.020(2)
F5 0.086(2) 0.087(2) 0.0543(17) 0.0153(15) 0.0429(16) -0.0022(17)
F6 0.137(3) 0.0490(19) 0.079(2) -0.0067(16) 0.053(2) -0.0187(18)
F7 0.0627(17) 0.0467(16) 0.0753(19) 0.0052(13) 0.0281(14) -0.0178(13)
F8 0.0819(19) 0.0664(19) 0.0426(16) -0.0087(14) 0.0192(14) 0.0021(15)
F9 0.0555(16) 0.0450(15) 0.0649(18) 0.0117(13) 0.0146(13) 0.0166(12)
F10 0.0598(16) 0.0428(15) 0.0784(19) 0.0223(13) 0.0269(14) 0.0164(13)
F11 0.0833(19) 0.0581(17) 0.0743(19) 0.0165(14) 0.0554(16) -0.0020(15)
F12 0.0541(15) 0.0406(15) 0.0747(19) -0.0132(13) 0.0223(14) -0.0093(12)
F13 0.0607(16) 0.0501(15) 0.0602(17) 0.0043(13) 0.0256(13) -0.0232(13)
F14 0.0506(15) 0.0541(16) 0.0542(16) 0.0213(13) 0.0132(12) 0.0112(12)
F15 0.0721(17) 0.0637(17) 0.0418(15) 0.0020(13) 0.0316(13) 0.0075(14)
F16 0.0624(17) 0.0553(16) 0.0504(16) 0.0069(13) 0.0150(13) 0.0260(14)
F17 0.0560(15) 0.0618(16) 0.0364(14) 0.0054(12) 0.0216(12) 0.0030(13)
F18 0.0445(14) 0.0644(17) 0.0407(14) -0.0038(12) -0.0021(11) -0.0101(13)
C1 0.034(2) 0.046(3) 0.044(3) -0.007(2) 0.0114(19) -0.0012(19)
C2 0.061(3) 0.075(4) 0.036(3) 0.010(2) 0.023(2) -0.009(3)
C3 0.040(2) 0.038(2) 0.048(3) -0.001(2) 0.0115(19) -0.0029(19)
C4 0.043(2) 0.040(2) 0.051(3) 0.004(2) 0.024(2) 0.001(2)
C5 0.039(2) 0.039(2) 0.038(2) -0.0018(18) 0.0144(18) -0.0033(19)
C6 0.035(2) 0.042(2) 0.038(2) 0.0015(19) 0.0129(18) 0.0052(19)
C7 0.0291(19) 0.039(2) 0.032(2) 0.0029(17) 0.0121(16) 0.0009(17)
C8 0.043(2) 0.036(2) 0.038(2) 0.0030(18) 0.0167(19) -0.0036(18)
C9 0.059(3) 0.032(2) 0.036(2) 0.0070(18) 0.016(2) 0.004(2)
C10 0.040(2) 0.036(2) 0.034(2) 0.0020(18) 0.0112(18) 0.0140(18)
C11 0.030(2) 0.036(2) 0.033(2) -0.0032(17) 0.0113(16) 0.0011(16)
C12 0.0268(19) 0.031(2) 0.042(2) -0.0033(17) 0.0111(17) 0.0011(16)
C13 0.036(2) 0.034(2) 0.048(3) -0.0071(19) 0.0164(19) 0.0028(17)
C14 0.044(2) 0.033(2) 0.043(2) -0.0105(18) 0.0094(19) -0.0027(18)
C15 0.033(2) 0.040(2) 0.046(3) -0.007(2) 0.0077(19) -0.0105(18)
C16 0.032(2) 0.039(2) 0.044(2) 0.0029(19) 0.0142(18) -0.0014(18)
C17 0.033(2) 0.033(2) 0.046(2) 0.0051(18) 0.0160(18) 0.0010(17)
C18 0.038(2) 0.036(2) 0.067(3) 0.007(2) 0.025(2) -0.0016(19)
C19 0.044(3) 0.031(2) 0.071(3) 0.011(2) 0.021(2) 0.0005(19)
C20 0.039(2) 0.034(2) 0.088(4) 0.009(2) 0.027(2) 0.0075(19)
C21 0.034(2) 0.033(2) 0.069(3) 0.007(2) 0.023(2) 0.0047(18)
C22 0.035(2) 0.028(2) 0.047(3) -0.0004(18) 0.0194(19) -0.0030(17)
C23 0.054(3) 0.035(2) 0.043(3) -0.0040(18) 0.027(2) -0.0083(19)
C24 0.066(3) 0.034(2) 0.034(2) 0.0030(18) 0.013(2) -0.003(2)
C25 0.044(2) 0.035(2) 0.042(2) 0.0047(19) 0.0083(19) 0.0050(19)
C26 0.032(2) 0.038(2) 0.041(2) 0.0061(18) 0.0137(18) 0.0079(17)
C27 0.032(2) 0.040(2) 0.036(2) -0.0025(18) 0.0145(17) -0.0029(17)
C28 0.053(3) 0.040(2) 0.041(2) 0.0004(19) 0.027(2) 0.005(2)
C29 0.062(3) 0.033(2) 0.040(2) -0.0026(18) 0.023(2) -0.007(2)
C30 0.048(2) 0.034(2) 0.038(2) -0.0009(18) 0.0182(19) -0.0112(19)
C31 0.032(2) 0.034(2) 0.039(2) 0.0027(17) 0.0154(17) -0.0036(17)
C32 0.032(2) 0.047(3) 0.042(2) 0.0062(19) 0.0123(18) -0.0012(19)
C33 0.043(2) 0.043(3) 0.056(3) 0.006(2) 0.014(2) -0.012(2)
C34 0.066(3) 0.034(2) 0.053(3) -0.008(2) 0.025(2) -0.010(2)
C35 0.061(3) 0.035(2) 0.058(3) -0.009(2) 0.036(2) -0.002(2)
C36 0.039(2) 0.036(2) 0.048(3) -0.0072(19) 0.0243(19) -0.0030(18)
C37 0.038(2) 0.039(2) 0.036(2) -0.0012(18) 0.0191(18) -0.0017(18)
C38 0.050(2) 0.042(2) 0.035(2) -0.0038(18) 0.0207(19) -0.004(2)
C39 0.056(3) 0.035(2) 0.030(2) -0.0050(18) 0.0114(19) -0.007(2)
C40 0.038(2) 0.034(2) 0.035(2) 0.0045(17) 0.0058(18) -0.0054(18)
C41 0.0293(19) 0.038(2) 0.038(2) -0.0009(18) 0.0137(17) -0.0030(17)
C42 0.033(2) 0.038(2) 0.042(2) 0.0004(18) 0.0142(18) 0.0034(17)
C43 0.042(2) 0.039(2) 0.040(2) -0.0005(18) 0.0151(19) 0.0087(19)
C44 0.055(3) 0.035(2) 0.028(2) -0.0043(17) 0.0094(19) -0.0006(19)
C45 0.039(2) 0.041(2) 0.029(2) -0.0013(17) 0.0050(17) -0.0053(18)
C46 0.0293(19) 0.037(2) 0.032(2) 0.0031(17) 0.0092(16) -0.0018(17)
C47 0.028(2) 0.047(3) 0.043(2) 0.0054(19) 0.0113(18) 0.0036(18)
C48 0.042(2) 0.058(3) 0.044(3) 0.017(2) 0.019(2) 0.003(2)
C49 0.048(3) 0.067(3) 0.047(3) 0.023(2) 0.010(2) 0.008(2)
C50 0.037(2) 0.066(3) 0.052(3) 0.017(2) 0.010(2) 0.010(2)
C51 0.026(2) 0.054(3) 0.042(2) 0.010(2) 0.0092(17) 0.0042(18)
C52 0.033(2) 0.077(3) 0.049(3) -0.017(2) 0.019(2) -0.007(2)
C53 0.046(3) 0.100(4) 0.051(3) -0.031(3) 0.027(2) -0.008(3)
C54 0.051(3) 0.057(3) 0.039(2) -0.014(2) 0.015(2) 0.001(2)
C55 0.034(2) 0.054(3) 0.033(2) -0.0076(19) 0.0071(17) -0.0013(19)
C56 0.030(2) 0.046(2) 0.034(2) -0.0054(18) 0.0113(17) -0.0025(18)

loop_
_atom_type_symbol
_atom_type_description
_atom_type_scat_dispersion_real
_atom_type_scat_dispersion_imag
_atom_type_scat_source
C C 0.0033 0.0016 'International Tables Vol C Tables 4.2.6.8 and 6.1.1.4'
H H 0.0000 0.0000 'International Tables Vol C Tables 4.2.6.8 and 6.1.1.4'
Li Li -0.0003 0.0001 'International Tables Vol C Tables 4.2.6.8 and 6.1.1.4'
N N 0.0061 0.0033 'International Tables Vol C Tables 4.2.6.8 and 6.1.1.4'
O O 0.0106 0.0060 'International Tables Vol C Tables 4.2.6.8 and 6.1.1.4'
F F 0.0171 0.0103 'International Tables Vol C Tables 4.2.6.8 and 6.1.1.4'
S S 0.1246 0.1234 'International Tables Vol C Tables 4.2.6.8 and 6.1.1.4'
U U -9.6767 9.6646 'International Tables Vol C Tables 4.2.6.8 and 6.1.1.4'

loop_
_geom_angle_atom_site_label_1
_geom_angle_atom_site_label_2
_geom_angle_atom_site_label_3
_geom_angle
_geom_angle_site_symmetry_1
_geom_angle_site_symmetry_3
_geom_angle_publ_flag
O1 U1 O2 178.16(11) . . ?
O1 U1 N5 89.02(10) . . ?
O2 U1 N5 92.06(10) . . ?
O1 U1 N3 91.33(10) . . ?
O2 U1 N3 88.67(10) . . ?
N5 U1 N3 143.93(10) . . ?
O1 U1 N1 90.71(10) . . ?
O2 U1 N1 88.25(10) . . ?
N5 U1 N1 70.48(9) . . ?
N3 U1 N1 145.55(10) . . ?
O1 U1 N2 88.02(11) . . ?
O2 U1 N2 90.24(10) . . ?
N5 U1 N2 144.28(9) . . ?
N3 U1 N2 71.74(10) . . ?
N1 U1 N2 73.97(9) . . ?
O1 U1 N4 91.99(11) . . ?
O2 U1 N4 89.76(10) . . ?
N5 U1 N4 71.53(9) . . ?
N3 U1 N4 72.42(10) . . ?
N1 U1 N4 141.85(9) . . ?
N2 U1 N4 144.15(9) . . ?
O4 U2 O3 178.82(12) . . ?
O4 U2 N8 88.79(10) . . ?
O3 U2 N8 92.02(10) . . ?
O4 U2 N10 92.98(10) . . ?
O3 U2 N10 86.86(10) . . ?
N8 U2 N10 144.86(9) . . ?
O4 U2 N9 87.32(10) . . ?
O3 U2 N9 93.72(10) . . ?
N8 U2 N9 74.29(9) . . ?
N10 U2 N9 70.74(10) . . ?
O4 U2 N7 91.66(10) . . ?
O3 U2 N7 87.77(10) . . ?
N8 U2 N7 72.07(9) . . ?
N10 U2 N7 142.83(10) . . ?
N9 U2 N7 146.36(9) . . ?
O4 U2 N6 88.91(10) . . ?
O3 U2 N6 89.94(10) . . ?
N8 U2 N6 145.50(9) . . ?
N10 U2 N6 69.65(9) . . ?
N9 U2 N6 139.93(9) . . ?
N7 U2 N6 73.60(9) . . ?
O5 Li1 O11 109.2(4) . . ?
O5 Li1 O1 102.8(3) . . ?
O11 Li1 O1 105.5(3) . . ?
O5 Li1 O8 111.5(3) . . ?
O11 Li1 O8 119.6(4) . . ?
O1 Li1 O8 106.7(3) . . ?
O2 Li2 O17 107.4(3) . . ?
O2 Li2 O20 107.2(3) . . ?
O17 Li2 O20 114.7(3) . . ?
O2 Li2 O14 104.9(3) . . ?
O17 Li2 O14 106.2(3) . . ?
O20 Li2 O14 115.7(3) . . ?
O3 Li3 O21 107.6(3) . . ?
O3 Li3 O15 107.8(3) . . ?
O21 Li3 O15 105.8(3) . . ?
O3 Li3 O18 107.2(3) . . ?
O21 Li3 O18 116.4(3) . . ?
O15 Li3 O18 111.7(3) . . ?
O4 Li4 O9 105.1(3) . 1_455 ?
O4 Li4 O12 110.4(3) . 1_455 ?
O9 Li4 O12 106.4(3) 1_455 1_455 ?
O4 Li4 O6 104.3(3) . 1_455 ?
O9 Li4 O6 114.9(4) 1_455 1_455 ?
O12 Li4 O6 115.3(4) 1_455 1_455 ?
O7 S1 O6 116.4(2) . . ?
O7 S1 O5 114.7(2) . . ?
O6 S1 O5 113.59(18) . . ?
O7 S1 C1 104.7(2) . . ?
O6 S1 C1 102.91(18) . . ?
O5 S1 C1 102.0(2) . . ?
O10 S2 O8 115.35(19) . . ?
O10 S2 O9 115.53(18) . . ?
O8 S2 O9 113.80(17) . . ?
O10 S2 C2 104.5(2) . . ?
O8 S2 C2 102.4(2) . . ?
O9 S2 C2 102.85(19) . . ?
O13 S3 O11 115.16(18) . . ?
O13 S3 O12 115.41(17) . . ?
O11 S3 O12 113.34(17) . . ?
O13 S3 C3 104.89(19) . . ?
O11 S3 C3 103.09(18) . . ?
O12 S3 C3 102.83(18) . . ?
O16 S4 O14 115.63(17) . . ?
O16 S4 O15 115.35(18) . . ?
O14 S4 O15 113.05(16) . . ?
O16 S4 C4 104.83(19) . . ?
O14 S4 C4 102.85(17) . . ?
O15 S4 C4 102.96(18) . . ?
O19 S5 O17 115.32(16) . . ?
O19 S5 O18 115.61(16) . . ?
O17 S5 O18 113.32(16) . . ?
O19 S5 C5 104.98(18) . . ?
O17 S5 C5 102.94(17) . . ?
O18 S5 C5 102.44(16) . . ?
O22 S6 O20 115.65(16) . . ?
O22 S6 O21 115.12(15) . . ?
O20 S6 O21 113.50(15) . . ?
O22 S6 C6 105.24(17) . . ?
O20 S6 C6 102.89(16) . . ?
O21 S6 C6 102.19(18) . . ?
U1 O1 Li1 178.2(3) . . ?
U1 O2 Li2 176.2(2) . . ?
U2 O3 Li3 173.0(3) . . ?
U2 O4 Li4 175.4(3) . . ?
S1 O5 Li1 133.8(3) . . ?
S1 O6 Li4 143.3(3) . 1_655 ?
S2 O8 Li1 134.3(3) . . ?
S2 O9 Li4 141.5(3) . 1_655 ?
S3 O11 Li1 143.3(3) . . ?
S3 O12 Li4 131.8(3) . 1_655 ?
S4 O14 Li2 131.8(2) . . ?
S4 O15 Li3 123.8(3) . . ?
S5 O17 Li2 133.5(2) . . ?
S5 O18 Li3 127.5(2) . . ?
S6 O20 Li2 127.9(2) . . ?
S6 O21 Li3 134.1(3) . . ?
C11 N1 C7 117.8(3) . . ?
C11 N1 U1 121.7(2) . . ?
C7 N1 U1 119.7(2) . . ?
C16 N2 C12 117.5(3) . . ?
C16 N2 U1 121.3(2) . . ?
C12 N2 U1 121.1(2) . . ?
C21 N3 C17 117.3(3) . . ?
C21 N3 U1 120.4(2) . . ?
C17 N3 U1 122.3(2) . . ?
C22 N4 C26 117.4(3) . . ?
C22 N4 U1 122.4(2) . . ?
C26 N4 U1 120.2(2) . . ?
C27 N5 C31 118.1(3) . . ?
C27 N5 U1 121.2(2) . . ?
C31 N5 U1 120.7(2) . . ?
C32 N6 C36 117.5(3) . . ?
C32 N6 U2 120.7(3) . . ?
C36 N6 U2 121.1(2) . . ?
C41 N7 C37 117.7(3) . . ?
C41 N7 U2 121.1(2) . . ?
C37 N7 U2 121.0(2) . . ?
C42 N8 C46 116.7(3) . . ?
C42 N8 U2 121.2(2) . . ?
C46 N8 U2 122.0(2) . . ?
C51 N9 C47 117.1(3) . . ?
C51 N9 U2 121.1(2) . . ?
C47 N9 U2 120.8(2) . . ?
C56 N10 C52 116.5(3) . . ?
C56 N10 U2 121.0(2) . . ?
C52 N10 U2 122.3(3) . . ?
F2 C1 F3 106.1(3) . . ?
F2 C1 F1 108.4(4) . . ?
F3 C1 F1 107.9(3) . . ?
F2 C1 S1 111.8(3) . . ?
F3 C1 S1 111.8(3) . . ?
F1 C1 S1 110.6(3) . . ?
F4 C2 F5 107.2(4) . . ?
F4 C2 F6 109.0(4) . . ?
F5 C2 F6 107.8(4) . . ?
F4 C2 S2 110.4(3) . . ?
F5 C2 S2 111.3(3) . . ?
F6 C2 S2 111.0(3) . . ?
F9 C3 F7 107.3(3) . . ?
F9 C3 F8 107.7(3) . . ?
F7 C3 F8 108.5(3) . . ?
F9 C3 S3 112.0(3) . . ?
F7 C3 S3 110.5(3) . . ?
F8 C3 S3 110.7(3) . . ?
F11 C4 F12 107.6(3) . . ?
F11 C4 F10 107.9(3) . . ?
F12 C4 F10 108.3(3) . . ?
F11 C4 S4 110.3(3) . . ?
F12 C4 S4 111.5(3) . . ?
F10 C4 S4 111.1(3) . . ?
F15 C5 F13 107.5(3) . . ?
F15 C5 F14 107.7(3) . . ?
F13 C5 F14 107.6(3) . . ?
F15 C5 S5 111.1(3) . . ?
F13 C5 S5 111.4(3) . . ?
F14 C5 S5 111.4(3) . . ?
F16 C6 F17 107.9(3) . . ?
F16 C6 F18 107.4(3) . . ?
F17 C6 F18 107.4(3) . . ?
F16 C6 S6 111.5(3) . . ?
F17 C6 S6 111.4(3) . . ?
F18 C6 S6 111.0(3) . . ?
N1 C7 C8 122.2(3) . . ?
N1 C7 H7 118.9 . . ?
C8 C7 H7 118.9 . . ?
C9 C8 C7 119.8(4) . . ?
C9 C8 H8 120.1 . . ?
C7 C8 H8 120.1 . . ?
C8 C9 C10 117.9(4) . . ?
C8 C9 H9 121.1 . . ?
C10 C9 H9 121.1 . . ?
C11 C10 C9 119.6(4) . . ?
C11 C10 H10 120.2 . . ?
C9 C10 H10 120.2 . . ?
N1 C11 C10 122.7(3) . . ?
N1 C11 H11 118.6 . . ?
C10 C11 H11 118.6 . . ?
N2 C12 C13 122.7(3) . . ?
N2 C12 H12 118.7 . . ?
C13 C12 H12 118.7 . . ?
C12 C13 C14 119.3(4) . . ?
C12 C13 H13 120.3 . . ?
C14 C13 H13 120.3 . . ?
C15 C14 C13 118.1(4) . . ?
C15 C14 H14 121.0 . . ?
C13 C14 H14 121.0 . . ?
C16 C15 C14 119.6(4) . . ?
C16 C15 H15 120.2 . . ?
C14 C15 H15 120.2 . . ?
N2 C16 C15 122.8(4) . . ?
N2 C16 H16 118.6 . . ?
C15 C16 H16 118.6 . . ?
N3 C17 C18 122.8(4) . . ?
N3 C17 H17 118.6 . . ?
C18 C17 H17 118.6 . . ?
C17 C18 C19 119.1(4) . . ?
C17 C18 H18 120.5 . . ?
C19 C18 H18 120.5 . . ?
C20 C19 C18 118.7(4) . . ?
C20 C19 H19 120.7 . . ?
C18 C19 H19 120.7 . . ?
C19 C20 C21 119.1(4) . . ?
C19 C20 H20 120.4 . . ?
C21 C20 H20 120.4 . . ?
N3 C21 C20 123.0(4) . . ?
N3 C21 H21 118.5 . . ?
C20 C21 H21 118.5 . . ?
N4 C22 C23 122.6(4) . . ?
N4 C22 H22 118.7 . . ?
C23 C22 H22 118.7 . . ?
C22 C23 C24 119.7(4) . . ?
C22 C23 H23 120.2 . . ?
C24 C23 H23 120.2 . . ?
C23 C24 C25 118.3(4) . . ?
C23 C24 H24 120.8 . . ?
C25 C24 H24 120.8 . . ?
C26 C25 C24 118.8(4) . . ?
C26 C25 H25 120.6 . . ?
C24 C25 H25 120.6 . . ?
N4 C26 C25 123.2(4) . . ?
N4 C26 H26 118.4 . . ?
C25 C26 H26 118.4 . . ?
N5 C27 C28 123.1(4) . . ?
N5 C27 H27 118.5 . . ?
C28 C27 H27 118.5 . . ?
C27 C28 C29 118.7(4) . . ?
C27 C28 H28 120.6 . . ?
C29 C28 H28 120.6 . . ?
C30 C29 C28 118.6(4) . . ?
C30 C29 H29 120.7 . . ?
C28 C29 H29 120.7 . . ?
C29 C30 C31 119.6(4) . . ?
C29 C30 H30 120.2 . . ?
C31 C30 H30 120.2 . . ?
N5 C31 C30 122.0(4) . . ?
N5 C31 H31 119.0 . . ?
C30 C31 H31 119.0 . . ?
N6 C32 C33 123.0(4) . . ?
N6 C32 H32 118.5 . . ?
C33 C32 H32 118.5 . . ?
C32 C33 C34 119.2(4) . . ?
C32 C33 H33 120.4 . . ?
C34 C33 H33 120.4 . . ?
C35 C34 C33 118.1(4) . . ?
C35 C34 H34 120.9 . . ?
C33 C34 H34 120.9 . . ?
C34 C35 C36 119.4(4) . . ?
C34 C35 H35 120.3 . . ?
C36 C35 H35 120.3 . . ?
N6 C36 C35 122.7(4) . . ?
N6 C36 H36 118.6 . . ?
C35 C36 H36 118.6 . . ?
N7 C37 C38 122.1(4) . . ?
N7 C37 H37 118.9 . . ?
C38 C37 H37 118.9 . . ?
C39 C38 C37 119.9(4) . . ?
C39 C38 H38 120.1 . . ?
C37 C38 H38 120.1 . . ?
C38 C39 C40 118.7(4) . . ?
C38 C39 H39 120.6 . . ?
C40 C39 H39 120.6 . . ?
C41 C40 C39 118.6(4) . . ?
C41 C40 H40 120.7 . . ?
C39 C40 H40 120.7 . . ?
N7 C41 C40 122.9(3) . . ?
N7 C41 H41 118.6 . . ?
C40 C41 H41 118.6 . . ?
N8 C42 C43 123.7(4) . . ?
N8 C42 H42 118.1 . . ?
C43 C42 H42 118.1 . . ?
C44 C43 C42 117.8(4) . . ?
C44 C43 H43 121.1 . . ?
C42 C43 H43 121.1 . . ?
C45 C44 C43 119.8(4) . . ?
C45 C44 H44 120.1 . . ?
C43 C44 H44 120.1 . . ?
C46 C45 C44 119.1(4) . . ?
C46 C45 H45 120.4 . . ?
C44 C45 H45 120.4 . . ?
N8 C46 C45 122.8(4) . . ?
N8 C46 H46 118.6 . . ?
C45 C46 H46 118.6 . . ?
N9 C47 C48 122.9(4) . . ?
N9 C47 H47 118.5 . . ?
C48 C47 H47 118.5 . . ?
C49 C48 C47 118.3(4) . . ?
C49 C48 H48 120.8 . . ?
C47 C48 H48 120.8 . . ?
C50 C49 C48 119.7(4) . . ?
C50 C49 H49 120.1 . . ?
C48 C49 H49 120.1 . . ?
C49 C50 C51 118.9(4) . . ?
C49 C50 H50 120.6 . . ?
C51 C50 H50 120.6 . . ?
N9 C51 C50 123.0(4) . . ?
N9 C51 H51 118.5 . . ?
C50 C51 H51 118.5 . . ?
N10 C52 C53 123.4(4) . . ?
N10 C52 H52 118.3 . . ?
C53 C52 H52 118.3 . . ?
C52 C53 C54 118.9(4) . . ?
C52 C53 H53 120.6 . . ?
C54 C53 H53 120.6 . . ?
C55 C54 C53 118.4(4) . . ?
C55 C54 H54 120.8 . . ?
C53 C54 H54 120.8 . . ?
C56 C55 C54 119.2(4) . . ?
C56 C55 H55 120.4 . . ?
C54 C55 H55 120.4 . . ?
N10 C56 C55 123.6(4) . . ?
N10 C56 H56 118.2 . . ?
C55 C56 H56 118.2 . . ?

loop_
_geom_bond_atom_site_label_1
_geom_bond_atom_site_label_2
_geom_bond_distance
_geom_bond_site_symmetry_2
_geom_bond_publ_flag
U1 O1 1.839(3) . ?
U1 O2 1.840(2) . ?
U1 N5 2.576(3) . ?
U1 N3 2.584(3) . ?
U1 N1 2.587(3) . ?
U1 N2 2.595(3) . ?
U1 N4 2.600(3) . ?
U1 Li2 3.719(6) . ?
U1 Li1 3.743(7) . ?
U2 O4 1.837(2) . ?
U2 O3 1.838(2) . ?
U2 N8 2.578(3) . ?
U2 N10 2.587(3) . ?
U2 N9 2.591(3) . ?
U2 N7 2.598(3) . ?
U2 N6 2.603(3) . ?
U2 Li4 3.705(6) . ?
U2 Li3 3.707(6) . ?
Li1 O5 1.894(7) . ?
Li1 O11 1.904(7) . ?
Li1 O1 1.904(7) . ?
Li1 O8 1.947(7) . ?
Li1 Li4 3.445(10) 1_655 ?
Li2 O2 1.881(6) . ?
Li2 O17 1.945(7) . ?
Li2 O20 1.946(7) . ?
Li2 O14 1.954(7) . ?
Li2 Li3 3.366(10) . ?
Li3 O3 1.875(7) . ?
Li3 O21 1.913(7) . ?
Li3 O15 1.939(7) . ?
Li3 O18 1.958(7) . ?
Li4 O4 1.871(7) . ?
Li4 O9 1.906(7) 1_455 ?
Li4 O12 1.928(7) 1_455 ?
Li4 O6 1.932(7) 1_455 ?
Li4 Li1 3.444(10) 1_455 ?
S1 O7 1.414(3) . ?
S1 O6 1.440(3) . ?
S1 O5 1.453(3) . ?
S1 C1 1.796(4) . ?
S2 O10 1.411(3) . ?
S2 O8 1.448(3) . ?
S2 O9 1.449(3) . ?
S2 C2 1.804(5) . ?
S3 O13 1.422(3) . ?
S3 O11 1.449(3) . ?
S3 O12 1.452(3) . ?
S3 C3 1.810(4) . ?
S4 O16 1.416(3) . ?
S4 O14 1.448(2) . ?
S4 O15 1.448(3) . ?
S4 C4 1.822(4) . ?
S5 O19 1.431(3) . ?
S5 O17 1.452(3) . ?
S5 O18 1.454(2) . ?
S5 C5 1.820(4) . ?
S6 O22 1.430(3) . ?
S6 O20 1.447(2) . ?
S6 O21 1.449(3) . ?
S6 C6 1.822(4) . ?
O6 Li4 1.932(7) 1_655 ?
O9 Li4 1.906(7) 1_655 ?
O12 Li4 1.928(7) 1_655 ?
N1 C11 1.343(4) . ?
N1 C7 1.348(4) . ?
N2 C16 1.343(4) . ?
N2 C12 1.347(4) . ?
N3 C21 1.338(5) . ?
N3 C17 1.341(4) . ?
N4 C22 1.339(4) . ?
N4 C26 1.343(4) . ?
N5 C27 1.334(4) . ?
N5 C31 1.348(4) . ?
N6 C32 1.340(4) . ?
N6 C36 1.345(5) . ?
N7 C41 1.346(4) . ?
N7 C37 1.348(4) . ?
N8 C42 1.346(4) . ?
N8 C46 1.358(4) . ?
N9 C51 1.346(4) . ?
N9 C47 1.348(4) . ?
N10 C56 1.336(4) . ?
N10 C52 1.343(5) . ?
F1 C1 1.339(5) . ?
F2 C1 1.327(4) . ?
F3 C1 1.331(4) . ?
F4 C2 1.322(5) . ?
F5 C2 1.330(5) . ?
F6 C2 1.334(6) . ?
F7 C3 1.330(4) . ?
F8 C3 1.346(5) . ?
F9 C3 1.329(5) . ?
F10 C4 1.333(5) . ?
F11 C4 1.328(4) . ?
F12 C4 1.331(5) . ?
F13 C5 1.333(4) . ?
F14 C5 1.335(4) . ?
F15 C5 1.329(4) . ?
F16 C6 1.327(5) . ?
F17 C6 1.329(4) . ?
F18 C6 1.335(5) . ?
C7 C8 1.386(5) . ?
C7 H7 0.9300 . ?
C8 C9 1.379(5) . ?
C8 H8 0.9300 . ?
C9 C10 1.390(5) . ?
C9 H9 0.9300 . ?
C10 C11 1.375(5) . ?
C10 H10 0.9300 . ?
C11 H11 0.9300 . ?
C12 C13 1.374(5) . ?
C12 H12 0.9300 . ?
C13 C14 1.386(5) . ?
C13 H13 0.9300 . ?
C14 C15 1.378(5) . ?
C14 H14 0.9300 . ?
C15 C16 1.370(5) . ?
C15 H15 0.9300 . ?
C16 H16 0.9300 . ?
C17 C18 1.378(5) . ?
C17 H17 0.9300 . ?
C18 C19 1.379(5) . ?
C18 H18 0.9300 . ?
C19 C20 1.366(5) . ?
C19 H19 0.9300 . ?
C20 C21 1.382(6) . ?
C20 H20 0.9300 . ?
C21 H21 0.9300 . ?
C22 C23 1.368(6) . ?
C22 H22 0.9300 . ?
C23 C24 1.370(6) . ?
C23 H23 0.9300 . ?
C24 C25 1.388(6) . ?
C24 H24 0.9300 . ?
C25 C26 1.361(5) . ?
C25 H25 0.9300 . ?
C26 H26 0.9300 . ?
C27 C28 1.377(5) . ?
C27 H27 0.9300 . ?
C28 C29 1.385(5) . ?
C28 H28 0.9300 . ?
C29 C30 1.377(5) . ?
C29 H29 0.9300 . ?
C30 C31 1.378(5) . ?
C30 H30 0.9300 . ?
C31 H31 0.9300 . ?
C32 C33 1.379(6) . ?
C32 H32 0.9300 . ?
C33 C34 1.389(6) . ?
C33 H33 0.9300 . ?
C34 C35 1.378(6) . ?
C34 H34 0.9300 . ?
C35 C36 1.385(5) . ?
C35 H35 0.9300 . ?
C36 H36 0.9300 . ?
C37 C38 1.380(5) . ?
C37 H37 0.9300 . ?
C38 C39 1.369(5) . ?
C38 H38 0.9300 . ?
C39 C40 1.387(5) . ?
C39 H39 0.9300 . ?
C40 C41 1.381(5) . ?
C40 H40 0.9300 . ?
C41 H41 0.9300 . ?
C42 C43 1.381(5) . ?
C42 H42 0.9300 . ?
C43 C44 1.380(5) . ?
C43 H43 0.9300 . ?
C44 C45 1.373(5) . ?
C44 H44 0.9300 . ?
C45 C46 1.369(5) . ?
C45 H45 0.9300 . ?
C46 H46 0.9300 . ?
C47 C48 1.379(5) . ?
C47 H47 0.9300 . ?
C48 C49 1.378(5) . ?
C48 H48 0.9300 . ?
C49 C50 1.365(6) . ?
C49 H49 0.9300 . ?
C50 C51 1.374(6) . ?
C50 H50 0.9300 . ?
C51 H51 0.9300 . ?
C52 C53 1.371(6) . ?
C52 H52 0.9300 . ?
C53 C54 1.377(6) . ?
C53 H53 0.9300 . ?
C54 C55 1.373(5) . ?
C54 H54 0.9300 . ?
C55 C56 1.366(5) . ?
C55 H55 0.9300 . ?
C56 H56 0.9300 . ?
